data_7205790
loop_
_publ_author_name
'Fu, Ruibiao'
'Hu, Shengmin'
'Wu, Xintao'

_publ_section_title
;
 Syntheses, crystal structures, thermal stabilities, magnetism and
 luminescence of two 3D metal phosphonates
;
_journal_issue 7
_journal_name_full CrystEngComm
_journal_page_first 2331
_journal_paper_doi 10.1039/c0ce00791a
_journal_volume 13
_journal_year 2011
_chemical_formula_sum 'C14 H24.5 Cu4 N2 O19.25 P4'
_chemical_formula_weight 906.90
_chemical_name_systematic
;
?
;
_space_group_IT_number 2
_symmetry_cell_setting triclinic
_symmetry_space_group_name_Hall '-P 1'
_symmetry_space_group_name_H-M 'P -1'
_atom_sites_solution_hydrogens geom
_atom_sites_solution_primary direct
_atom_sites_solution_secondary difmap
_audit_creation_method SHELXL-97
_cell_angle_alpha 77.678(19)
_cell_angle_beta 84.65(3)
_cell_angle_gamma 75.99(2)
_cell_formula_units_Z 2
_cell_length_a 10.741(9)
_cell_length_b 11.109(9)
_cell_length_c 11.933(11)
_cell_measurement_reflns_used 2945
_cell_measurement_temperature 293(2)
_cell_measurement_theta_max 27.4719
_cell_measurement_theta_min 2.3326
_cell_volume 1348(2)
_computing_cell_refinement 'Bruker XSCANS'
_computing_data_collection 'Bruker XSCANS'
_computing_data_reduction 'Bruker SHELXTL'
_computing_molecular_graphics 'Bruker SHELXTL'
_computing_publication_material 'Bruker SHELXTL'
_computing_structure_refinement 'SHELXL-97 (Sheldrick, 1997)'
_computing_structure_solution 'SHELXS-97 (Sheldrick, 1990)'
_diffrn_ambient_temperature 293(2)
_diffrn_measured_fraction_theta_full 0.947
_diffrn_measured_fraction_theta_max 0.947
_diffrn_measurement_device_type 'Bruker P4'
_diffrn_measurement_method '\w scans'
_diffrn_radiation_monochromator graphite
_diffrn_radiation_source 'fine-focus sealed tube'
_diffrn_radiation_type MoK\a
_diffrn_radiation_wavelength 0.71073
_diffrn_reflns_av_R_equivalents 0.0450
_diffrn_reflns_av_sigmaI/netI 0.0697
_diffrn_reflns_limit_h_max 13
_diffrn_reflns_limit_h_min -13
_diffrn_reflns_limit_k_max 14
_diffrn_reflns_limit_k_min -14
_diffrn_reflns_limit_l_max 15
_diffrn_reflns_limit_l_min -14
_diffrn_reflns_number 10248
_diffrn_reflns_theta_full 27.55
_diffrn_reflns_theta_max 27.55
_diffrn_reflns_theta_min 2.41
_exptl_absorpt_coefficient_mu 3.441
_exptl_absorpt_correction_T_max 1.0000
_exptl_absorpt_correction_T_min 0.6863
_exptl_absorpt_correction_type multi-scan
_exptl_crystal_colour blue
_exptl_crystal_density_diffrn 2.234
_exptl_crystal_density_method 'not measured'
_exptl_crystal_description prism
_exptl_crystal_F_000 905
_exptl_crystal_size_max 0.2000
_exptl_crystal_size_mid 0.2000
_exptl_crystal_size_min 0.0800
_refine_diff_density_max 2.448
_refine_diff_density_min -3.191
_refine_diff_density_rms 0.321
_refine_ls_extinction_method none
_refine_ls_goodness_of_fit_ref 1.074
_refine_ls_matrix_type full
_refine_ls_number_parameters 397
_refine_ls_number_reflns 5895
_refine_ls_number_restraints 24
_refine_ls_restrained_S_all 1.074
_refine_ls_R_factor_all 0.1286
_refine_ls_R_factor_gt 0.0961
_refine_ls_shift/su_max 0.000
_refine_ls_shift/su_mean 0.000
_refine_ls_structure_factor_coef Fsqd
_refine_ls_weighting_details 'calc w=1/[\s^2^(Fo^2^)+(0.1239P)^2^+51.2984P] where P=(Fo^2^+2Fc^2^)/3'
_refine_ls_weighting_scheme calc
_refine_ls_wR_factor_gt 0.2824
_refine_ls_wR_factor_ref 0.3059
_reflns_number_gt 4035
_reflns_number_total 5895
_reflns_threshold_expression >2sigma(I)
_cod_data_source_file c0ce00791a.txt
_cod_data_source_block 2
_cod_depositor_comments
;
The following automatic conversions were performed:
'_exptl_absorpt_correction_type' value 'Multi-scan' changed to
'multi-scan' according to
'/home/saulius/struct/CIF-dictionaries/cif_core.dic' dictionary named
'cif_core.dic' version 2.4.1 from 2010-06-29.

Automatic conversion script
Id: cif_fix_enum 1555 2011-01-17 13:19:09Z saulius 
;
_cod_original_sg_symbol_H-M p-1
_cod_original_formula_sum 'C14 H24.50 Cu4 N2 O19.25 P4'
_cod_database_code 7205790

loop_
_symmetry_equiv_pos_as_xyz
'x, y, z'
'-x, -y, -z'

loop_
_atom_site_label
_atom_site_type_symbol
_atom_site_fract_x
_atom_site_fract_y
_atom_site_fract_z
_atom_site_U_iso_or_equiv
_atom_site_adp_type
_atom_site_occupancy
_atom_site_symmetry_multiplicity
_atom_site_calc_flag
_atom_site_refinement_flags
_atom_site_disorder_assembly
_atom_site_disorder_group
Cu1 Cu 0.45385(14) -0.00692(13) 0.19766(13) 0.0182(4) Uani 1 1 d . . .
Cu2 Cu 0.52193(15) 0.24335(14) 0.06587(12) 0.0214(4) Uani 1 1 d . . .
Cu3 Cu 0.50959(14) 0.41749(13) 0.33146(12) 0.0149(4) Uani 0.95 1 d P . .
Cu4 Cu 0.9698(2) -0.21568(19) -0.06598(18) 0.0423(5) Uani 1 1 d . . .
P1 P 0.5760(3) 0.1298(3) 0.3361(2) 0.0147(6) Uani 1 1 d . . .
P2 P 0.7531(3) 0.2749(3) 0.1915(3) 0.0189(6) Uani 1 1 d . . .
P3 P 0.5124(3) -0.3030(3) 0.1962(3) 0.0166(6) Uani 1 1 d . . .
P4 P 0.6872(3) -0.1518(3) 0.0561(3) 0.0166(6) Uani 1 1 d . . .
O1 O 0.5109(7) 0.1454(7) 0.2223(7) 0.0150(15) Uani 1 1 d . . .
O2 O 0.5273(9) 0.2399(7) 0.3941(7) 0.0206(18) Uani 1 1 d . . .
O3 O 0.5630(8) 0.0030(7) 0.4093(7) 0.0205(18) Uani 1 1 d . . .
O4 O 0.6806(9) 0.3846(8) 0.2475(8) 0.0245(19) Uani 1 1 d . . .
O5 O 0.6935(9) 0.2660(9) 0.0832(8) 0.027(2) Uani 1 1 d . . .
O6 O 0.8930(9) 0.2789(8) 0.1703(8) 0.0257(19) Uani 1 1 d . . .
O7 O 0.8013(9) 0.0186(8) 0.2438(8) 0.0229(18) Uani 1 1 d . . .
H13 H 0.8675 0.0297 0.2073 0.034 Uiso 1 1 calc R . .
O8 O 0.5008(8) -0.4050(7) 0.2998(7) 0.0200(17) Uani 1 1 d . . .
O9 O 0.4312(9) -0.1745(8) 0.2141(9) 0.028(2) Uani 1 1 d . . .
O10 O 0.4779(10) -0.3379(9) 0.0877(7) 0.028(2) Uani 1 1 d . . .
O11 O 0.6200(8) -0.0373(7) 0.1081(8) 0.0226(18) Uani 1 1 d . . .
O12 O 0.8268(9) -0.1492(9) 0.0267(8) 0.027(2) Uani 1 1 d . . .
O13 O 0.6199(9) -0.1651(8) -0.0463(7) 0.0225(18) Uani 1 1 d . . .
O14 O 0.7551(9) -0.4023(8) 0.1311(8) 0.0254(19) Uani 1 1 d . . .
H14 H 0.8023 -0.3807 0.0763 0.038 Uiso 1 1 calc R . .
O15 O 0.9228(17) -0.3825(15) -0.0443(15) 0.077(4) Uani 1 1 d U . .
O16 O 0.982(2) -0.0380(19) -0.1221(19) 0.103(6) Uani 1 1 d U . .
O17 O 1.106(2) -0.274(2) 0.084(2) 0.121(8) Uani 1 1 d U . .
O18 O 1.148(3) -0.510(3) 0.193(3) 0.169(12) Uani 1 1 d U . .
O19 O 0.4113(12) 0.4275(10) 0.1490(11) 0.046(3) Uani 1 1 d . . .
O20 O 0.860(5) 0.154(4) -0.234(4) 0.049(13) Uani 0.25 1 d P . .
N1 N 0.7018(10) -0.0362(9) 0.6925(8) 0.018(2) Uani 1 1 d . . .
N2 N 0.6481(11) -0.4493(10) 0.5608(8) 0.022(2) Uani 1 1 d . . .
C1 C 0.7452(12) 0.1263(10) 0.2963(10) 0.018(2) Uani 1 1 d . . .
C2 C 0.8231(13) 0.1187(13) 0.4024(11) 0.025(3) Uani 1 1 d . . .
H1 H 0.9136 0.1039 0.3790 0.030 Uiso 1 1 calc R . .
H2 H 0.7994 0.2004 0.4251 0.030 Uiso 1 1 calc R . .
C3 C 0.8055(12) 0.0178(12) 0.5070(12) 0.024(3) Uani 1 1 d . . .
C4 C 0.7249(12) 0.0482(11) 0.5987(11) 0.021(2) Uani 1 1 d . . .
H3 H 0.6838 0.1328 0.5955 0.026 Uiso 1 1 calc R . .
C5 C 0.7620(13) -0.1568(12) 0.6957(11) 0.027(3) Uani 1 1 d . . .
H4 H 0.7469 -0.2169 0.7596 0.032 Uiso 1 1 calc R . .
C6 C 0.8435(15) -0.1962(13) 0.6112(14) 0.036(3) Uani 1 1 d . . .
H5 H 0.8843 -0.2813 0.6179 0.044 Uiso 1 1 calc R . .
C7 C 0.8663(14) -0.1075(12) 0.5125(12) 0.029(3) Uani 1 1 d . . .
H6 H 0.9211 -0.1329 0.4525 0.035 Uiso 1 1 calc R . .
C8 C 0.6818(12) -0.2911(10) 0.1726(10) 0.019(2) Uani 1 1 d . . .
C9 C 0.7489(13) -0.2733(12) 0.2756(10) 0.022(3) Uani 1 1 d . . .
H7 H 0.8362 -0.2671 0.2511 0.027 Uiso 1 1 calc R . .
H8 H 0.7045 -0.1938 0.2969 0.027 Uiso 1 1 calc R . .
C10 C 0.7530(12) -0.3777(11) 0.3804(10) 0.019(2) Uani 1 1 d . . .
C11 C 0.8503(15) -0.4858(13) 0.3990(12) 0.033(3) Uani 1 1 d . . .
H12 H 0.9175 -0.4996 0.3447 0.039 Uiso 1 1 calc R . .
C12 C 0.8456(14) -0.5732(14) 0.4999(13) 0.036(3) Uani 1 1 d . . .
H10 H 0.9120 -0.6450 0.5150 0.043 Uiso 1 1 calc R . .
C13 C 0.7438(14) -0.5554(13) 0.5783(12) 0.031(3) Uani 1 1 d . . .
H11 H 0.7406 -0.6169 0.6443 0.038 Uiso 1 1 calc R . .
C14 C 0.6554(13) -0.3630(11) 0.4653(10) 0.021(2) Uani 1 1 d . . .
H9 H 0.5916 -0.2887 0.4548 0.025 Uiso 1 1 calc R . .

loop_
_atom_site_aniso_label
_atom_site_aniso_U_11
_atom_site_aniso_U_22
_atom_site_aniso_U_33
_atom_site_aniso_U_23
_atom_site_aniso_U_13
_atom_site_aniso_U_12
Cu1 0.0211(8) 0.0126(7) 0.0206(7) -0.0036(5) 0.0042(6) -0.0053(5)
Cu2 0.0273(8) 0.0235(8) 0.0141(7) 0.0019(5) 0.0008(6) -0.0126(6)
Cu3 0.0193(8) 0.0107(7) 0.0135(7) -0.0014(5) 0.0059(6) -0.0046(5)
Cu4 0.0406(11) 0.0402(11) 0.0450(12) -0.0087(9) 0.0088(9) -0.0110(9)
P1 0.0192(14) 0.0127(13) 0.0119(13) -0.0028(10) 0.0032(11) -0.0044(10)
P2 0.0233(16) 0.0149(14) 0.0185(15) -0.0012(11) 0.0045(12) -0.0082(11)
P3 0.0218(15) 0.0127(13) 0.0143(14) 0.0009(10) 0.0022(12) -0.0061(11)
P4 0.0220(15) 0.0116(13) 0.0156(14) -0.0012(10) 0.0033(12) -0.0054(11)
O1 0.015(4) 0.018(4) 0.013(4) -0.003(3) -0.001(3) -0.006(3)
O2 0.031(5) 0.012(4) 0.017(4) -0.004(3) 0.010(4) -0.006(3)
O3 0.029(5) 0.013(4) 0.019(4) -0.001(3) 0.005(4) -0.007(3)
O4 0.024(5) 0.013(4) 0.032(5) -0.003(3) 0.009(4) -0.002(3)
O5 0.031(5) 0.033(5) 0.019(4) -0.004(4) 0.004(4) -0.015(4)
O6 0.029(5) 0.022(4) 0.025(5) -0.002(4) 0.009(4) -0.011(4)
O7 0.028(5) 0.018(4) 0.023(4) -0.008(3) 0.004(4) -0.005(3)
O8 0.029(5) 0.012(4) 0.017(4) 0.003(3) 0.007(4) -0.009(3)
O9 0.023(5) 0.018(4) 0.045(6) -0.012(4) 0.010(4) -0.005(3)
O10 0.042(6) 0.029(5) 0.015(4) -0.002(4) -0.002(4) -0.014(4)
O11 0.022(4) 0.010(4) 0.032(5) -0.005(3) 0.011(4) -0.002(3)
O12 0.026(5) 0.026(5) 0.026(5) -0.006(4) 0.011(4) -0.008(4)
O13 0.039(5) 0.020(4) 0.010(4) 0.001(3) 0.002(4) -0.014(4)
O14 0.033(5) 0.016(4) 0.026(5) -0.006(3) 0.010(4) -0.007(4)
O15 0.081(8) 0.062(7) 0.090(8) -0.013(6) 0.017(7) -0.026(6)
O16 0.104(10) 0.090(9) 0.112(10) -0.015(7) 0.027(8) -0.035(8)
O17 0.121(11) 0.131(11) 0.105(10) -0.018(8) -0.003(8) -0.024(8)
O18 0.166(14) 0.171(14) 0.167(14) -0.031(9) -0.009(9) -0.036(9)
O19 0.062(8) 0.021(5) 0.057(7) -0.010(5) 0.019(6) -0.017(5)
O20 0.08(4) 0.04(3) 0.04(2) -0.01(2) -0.01(2) -0.04(3)
N1 0.023(5) 0.015(4) 0.017(5) 0.000(4) 0.001(4) -0.008(4)
N2 0.030(6) 0.021(5) 0.013(5) 0.003(4) -0.002(4) -0.004(4)
C1 0.023(6) 0.013(5) 0.019(6) -0.004(4) -0.003(5) -0.004(4)
C2 0.025(7) 0.031(7) 0.020(6) -0.004(5) 0.004(5) -0.014(5)
C3 0.019(6) 0.025(6) 0.030(7) -0.006(5) 0.002(5) -0.008(5)
C4 0.021(6) 0.019(6) 0.025(6) -0.001(5) -0.006(5) -0.008(5)
C5 0.028(7) 0.022(6) 0.023(6) 0.003(5) 0.012(5) -0.004(5)
C6 0.044(9) 0.018(6) 0.040(8) -0.003(6) 0.011(7) 0.000(6)
C7 0.031(7) 0.020(6) 0.029(7) -0.001(5) 0.002(6) 0.004(5)
C8 0.030(7) 0.007(5) 0.017(6) -0.001(4) 0.003(5) -0.003(4)
C9 0.029(7) 0.028(6) 0.010(5) 0.005(4) -0.001(5) -0.014(5)
C10 0.020(6) 0.024(6) 0.014(5) -0.005(4) 0.000(5) -0.004(5)
C11 0.038(8) 0.024(7) 0.024(7) 0.002(5) 0.005(6) 0.008(6)
C12 0.030(8) 0.027(7) 0.036(8) 0.007(6) 0.003(6) 0.007(6)
C13 0.033(8) 0.030(7) 0.024(7) 0.003(5) 0.007(6) -0.002(6)
C14 0.035(7) 0.015(5) 0.013(5) -0.003(4) 0.004(5) -0.008(5)

loop_
_atom_type_symbol
_atom_type_description
_atom_type_scat_dispersion_real
_atom_type_scat_dispersion_imag
_atom_type_scat_source
C C 0.0033 0.0016 'International Tables Vol C Tables 4.2.6.8 and 6.1.1.4'
H H 0.0000 0.0000 'International Tables Vol C Tables 4.2.6.8 and 6.1.1.4'
N N 0.0061 0.0033 'International Tables Vol C Tables 4.2.6.8 and 6.1.1.4'
O O 0.0106 0.0060 'International Tables Vol C Tables 4.2.6.8 and 6.1.1.4'
P P 0.1023 0.0942 'International Tables Vol C Tables 4.2.6.8 and 6.1.1.4'
Cu Cu 0.3201 1.2651 'International Tables Vol C Tables 4.2.6.8 and 6.1.1.4'

loop_
_geom_angle_atom_site_label_1
_geom_angle_atom_site_label_2
_geom_angle_atom_site_label_3
_geom_angle
_geom_angle_site_symmetry_1
_geom_angle_site_symmetry_3
_geom_angle_publ_flag
O9 Cu1 O11 95.0(4) . . ?
O9 Cu1 O1 162.4(4) . . ?
O11 Cu1 O1 83.3(3) . . ?
O9 Cu1 N1 90.9(4) . 2_656 ?
O11 Cu1 N1 170.4(4) . 2_656 ?
O1 Cu1 N1 88.7(4) . 2_656 ?
O9 Cu1 O13 126.1(4) . 2_655 ?
O11 Cu1 O13 87.2(3) . 2_655 ?
O1 Cu1 O13 71.5(3) . 2_655 ?
N1 Cu1 O13 95.4(4) 2_656 2_655 ?
O10 Cu2 O5 90.1(4) 2_655 . ?
O10 Cu2 O1 176.4(4) 2_655 . ?
O5 Cu2 O1 93.4(4) . . ?
O10 Cu2 O13 95.0(4) 2_655 2_655 ?
O5 Cu2 O13 161.6(4) . 2_655 ?
O1 Cu2 O13 81.7(3) . 2_655 ?
O10 Cu2 O19 94.3(4) 2_655 . ?
O5 Cu2 O19 94.0(4) . . ?
O1 Cu2 O19 85.4(4) . . ?
O13 Cu2 O19 103.1(4) 2_655 . ?
O8 Cu3 O2 168.3(4) 1_565 . ?
O8 Cu3 O4 91.2(4) 1_565 . ?
O2 Cu3 O4 91.5(3) . . ?
O8 Cu3 N2 88.3(4) 1_565 2_656 ?
O2 Cu3 N2 87.3(4) . 2_656 ?
O4 Cu3 N2 170.8(4) . 2_656 ?
O8 Cu3 O19 92.9(3) 1_565 . ?
O2 Cu3 O19 98.6(4) . . ?
O4 Cu3 O19 87.5(4) . . ?
N2 Cu3 O19 101.7(4) 2_656 . ?
O12 Cu4 O6 175.6(4) . 2_755 ?
O12 Cu4 O16 85.8(7) . . ?
O6 Cu4 O16 93.2(6) 2_755 . ?
O12 Cu4 O15 92.9(6) . . ?
O6 Cu4 O15 86.9(5) 2_755 . ?
O16 Cu4 O15 163.9(9) . . ?
O12 Cu4 O17 92.9(7) . . ?
O6 Cu4 O17 91.5(7) 2_755 . ?
O16 Cu4 O17 100.6(9) . . ?
O15 Cu4 O17 95.5(8) . . ?
O2 P1 O3 114.5(5) . . ?
O2 P1 O1 112.9(5) . . ?
O3 P1 O1 107.3(5) . . ?
O2 P1 C1 106.4(5) . . ?
O3 P1 C1 109.9(5) . . ?
O1 P1 C1 105.5(5) . . ?
O6 P2 O4 110.3(5) . . ?
O6 P2 O5 111.8(5) . . ?
O4 P2 O5 114.1(6) . . ?
O6 P2 C1 107.4(5) . . ?
O4 P2 C1 107.0(5) . . ?
O5 P2 C1 105.8(5) . . ?
O8 P3 O10 110.9(5) . . ?
O8 P3 O9 111.0(5) . . ?
O10 P3 O9 111.8(6) . . ?
O8 P3 C8 109.1(5) . . ?
O10 P3 C8 105.7(6) . . ?
O9 P3 C8 108.1(5) . . ?
O12 P4 O13 111.9(5) . . ?
O12 P4 O11 109.9(5) . . ?
O13 P4 O11 113.6(5) . . ?
O12 P4 C8 107.8(6) . . ?
O13 P4 C8 108.2(5) . . ?
O11 P4 C8 105.1(5) . . ?
P1 O1 Cu2 136.3(5) . . ?
P1 O1 Cu1 116.1(4) . . ?
Cu2 O1 Cu1 102.6(3) . . ?
P1 O2 Cu3 129.0(5) . . ?
P2 O4 Cu3 132.5(5) . . ?
P2 O5 Cu2 128.7(6) . . ?
P2 O6 Cu4 135.3(6) . 2_755 ?
P3 O8 Cu3 137.5(6) . 1_545 ?
P3 O9 Cu1 137.4(6) . . ?
P3 O10 Cu2 128.0(6) . 2_655 ?
P4 O11 Cu1 129.5(5) . . ?
P4 O12 Cu4 141.7(6) . . ?
P4 O13 Cu2 135.2(5) . 2_655 ?
P4 O13 Cu1 122.9(5) . 2_655 ?
Cu2 O13 Cu1 90.7(3) 2_655 2_655 ?
Cu2 O19 Cu3 109.3(5) . . ?
C5 N1 C4 117.0(11) . . ?
C5 N1 Cu1 119.6(8) . 2_656 ?
C4 N1 Cu1 121.2(8) . 2_656 ?
C14 N2 C13 118.0(12) . . ?
C14 N2 Cu3 118.1(9) . 2_656 ?
C13 N2 Cu3 123.8(9) . 2_656 ?
O7 C1 C2 109.0(10) . . ?
O7 C1 P1 109.9(8) . . ?
C2 C1 P1 111.7(8) . . ?
O7 C1 P2 109.6(8) . . ?
C2 C1 P2 108.9(8) . . ?
P1 C1 P2 107.8(6) . . ?
C3 C2 C1 116.1(10) . . ?
C7 C3 C4 117.6(12) . . ?
C7 C3 C2 121.5(12) . . ?
C4 C3 C2 120.9(12) . . ?
N1 C4 C3 124.3(12) . . ?
N1 C5 C6 123.4(12) . . ?
C5 C6 C7 119.4(13) . . ?
C3 C7 C6 118.4(13) . . ?
O14 C8 C9 109.5(10) . . ?
O14 C8 P3 108.3(8) . . ?
C9 C8 P3 117.3(8) . . ?
O14 C8 P4 107.3(8) . . ?
C9 C8 P4 106.7(7) . . ?
P3 C8 P4 107.2(6) . . ?
C10 C9 C8 114.7(10) . . ?
C11 C10 C14 117.7(12) . . ?
C11 C10 C9 123.8(12) . . ?
C14 C10 C9 118.4(11) . . ?
C10 C11 C12 118.6(13) . . ?
C13 C12 C11 120.8(13) . . ?
N2 C13 C12 120.9(12) . . ?
N2 C14 C10 123.8(12) . . ?

loop_
_geom_bond_atom_site_label_1
_geom_bond_atom_site_label_2
_geom_bond_distance
_geom_bond_site_symmetry_2
_geom_bond_publ_flag
Cu1 O9 1.902(9) . ?
Cu1 O11 1.987(9) . ?
Cu1 O1 2.018(8) . ?
Cu1 N1 2.053(10) 2_656 ?
Cu1 O13 2.367(8) 2_655 ?
Cu2 O10 1.908(9) 2_655 ?
Cu2 O5 1.954(10) . ?
Cu2 O1 1.959(8) . ?
Cu2 O13 1.982(9) 2_655 ?
Cu2 O19 2.460(11) . ?
Cu3 O8 1.908(8) 1_565 ?
Cu3 O2 1.924(8) . ?
Cu3 O4 2.000(9) . ?
Cu3 N2 2.036(11) 2_656 ?
Cu3 O19 2.477(14) . ?
Cu4 O12 1.901(9) . ?
Cu4 O6 1.935(9) 2_755 ?
Cu4 O16 1.98(2) . ?
Cu4 O15 1.995(16) . ?
Cu4 O17 2.30(2) . ?
P1 O2 1.494(8) . ?
P1 O3 1.521(8) . ?
P1 O1 1.543(8) . ?
P1 C1 1.828(13) . ?
P2 O6 1.510(10) . ?
P2 O4 1.525(9) . ?
P2 O5 1.527(10) . ?
P2 C1 1.861(12) . ?
P3 O8 1.506(8) . ?
P3 O10 1.529(9) . ?
P3 O9 1.529(9) . ?
P3 C8 1.848(13) . ?
P4 O12 1.514(10) . ?
P4 O13 1.526(9) . ?
P4 O11 1.527(9) . ?
P4 C8 1.855(11) . ?
O6 Cu4 1.935(9) 2_755 ?
O7 C1 1.445(14) . ?
O8 Cu3 1.908(8) 1_545 ?
O10 Cu2 1.908(9) 2_655 ?
O13 Cu2 1.982(9) 2_655 ?
O13 Cu1 2.367(8) 2_655 ?
O14 C8 1.452(14) . ?
N1 C5 1.333(16) . ?
N1 C4 1.345(15) . ?
N1 Cu1 2.053(10) 2_656 ?
N2 C14 1.333(15) . ?
N2 C13 1.355(17) . ?
N2 Cu3 2.036(11) 2_656 ?
C1 C2 1.559(16) . ?
C2 C3 1.520(18) . ?
C3 C7 1.377(18) . ?
C3 C4 1.379(19) . ?
C5 C6 1.35(2) . ?
C6 C7 1.41(2) . ?
C8 C9 1.551(16) . ?
C9 C10 1.509(16) . ?
C10 C11 1.380(18) . ?
C10 C14 1.394(18) . ?
C11 C12 1.381(19) . ?
C12 C13 1.38(2) . ?
